data_7017814
loop_
_publ_author_name
'Qian, Xiang-Ying'
'Zhang, Jian-Han'
'Zhou, Tian-Hua'
'Mao, Jiang-Gao'

_publ_section_title
;
 Syntheses, crystal structures and luminescent properties of new
 lanthanide(III) organoarsonates.
;
_journal_issue 4
_journal_name_full 'Dalton transactions (Cambridge, England : 2003)'
_journal_page_first 1229
_journal_page_last 1236
_journal_paper_doi 10.1039/c1dt11481f
_journal_volume 41
_journal_year 2012
_chemical_formula_sum 'C7 H6 As Eu N O9'
_chemical_formula_weight 475.01
_chemical_name_systematic
;
?
;
_space_group_IT_number 14
_symmetry_cell_setting monoclinic
_symmetry_space_group_name_Hall '-P 2yn'
_symmetry_space_group_name_H-M 'P 1 21/n 1'
_atom_sites_solution_hydrogens geom
_atom_sites_solution_primary direct
_atom_sites_solution_secondary difmap
_audit_creation_method SHELXL-97
_cell_angle_alpha 90.00
_cell_angle_beta 108.527(17)
_cell_angle_gamma 90.00
_cell_formula_units_Z 4
_cell_length_a 7.047(7)
_cell_length_b 21.094(19)
_cell_length_c 7.656(8)
_cell_measurement_reflns_used 851
_cell_measurement_temperature 293(2)
_cell_measurement_theta_max 27.3948
_cell_measurement_theta_min 3.0483
_cell_volume 1079.1(18)
_computing_structure_refinement 'SHELXL-97 (Sheldrick, 1997)'
_computing_structure_solution 'SHELXS-97 (Sheldrick, 1990)'
_diffrn_ambient_temperature 293(2)
_diffrn_measured_fraction_theta_full 0.998
_diffrn_measured_fraction_theta_max 0.998
_diffrn_measurement_device_type 'Mercury2 (2x2 bin mode)'
_diffrn_measurement_method CCD_Profile_fitting
_diffrn_radiation_monochromator graphite
_diffrn_radiation_source 'fine-focus sealed tube'
_diffrn_radiation_type MoK\a
_diffrn_radiation_wavelength 0.71073
_diffrn_reflns_av_R_equivalents 0.0744
_diffrn_reflns_av_sigmaI/netI 0.0765
_diffrn_reflns_limit_h_max 9
_diffrn_reflns_limit_h_min -9
_diffrn_reflns_limit_k_max 27
_diffrn_reflns_limit_k_min -26
_diffrn_reflns_limit_l_max 9
_diffrn_reflns_limit_l_min -5
_diffrn_reflns_number 8169
_diffrn_reflns_theta_full 27.40
_diffrn_reflns_theta_max 27.40
_diffrn_reflns_theta_min 2.97
_exptl_absorpt_coefficient_mu 8.902
_exptl_absorpt_correction_T_max 1
_exptl_absorpt_correction_T_min 0.6177
_exptl_absorpt_correction_type multi-scan
_exptl_crystal_colour yellow
_exptl_crystal_density_diffrn 2.924
_exptl_crystal_density_method 'not measured'
_exptl_crystal_description prism
_exptl_crystal_F_000 892
_exptl_crystal_size_max 0.15
_exptl_crystal_size_mid 0.09
_exptl_crystal_size_min 0.05
_refine_diff_density_max 1.794
_refine_diff_density_min -1.611
_refine_diff_density_rms 0.280
_refine_ls_extinction_method none
_refine_ls_goodness_of_fit_ref 1.155
_refine_ls_hydrogen_treatment constr
_refine_ls_matrix_type full
_refine_ls_number_parameters 167
_refine_ls_number_reflns 2443
_refine_ls_number_restraints 0
_refine_ls_restrained_S_all 1.155
_refine_ls_R_factor_all 0.0741
_refine_ls_R_factor_gt 0.0537
_refine_ls_shift/su_max 0.000
_refine_ls_shift/su_mean 0.000
_refine_ls_structure_factor_coef Fsqd
_refine_ls_weighting_details 'calc w=1/[\s^2^(Fo^2^)+(0.0243P)^2^+4.9111P] where P=(Fo^2^+2Fc^2^)/3'
_refine_ls_weighting_scheme calc
_refine_ls_wR_factor_gt 0.0952
_refine_ls_wR_factor_ref 0.1044
_reflns_number_gt 1945
_reflns_number_total 2443
_reflns_threshold_expression >2sigma(I)
_cod_data_source_file c1dt11481f.txt
_cod_data_source_block C7H6AsEuNO9
_cod_depositor_comments
;
The following automatic conversions were performed:

'_exptl_absorpt_correction_type' value 'Multi-scan' changed to
'multi-scan' according to
/home/saulius/struct/CIF-dictionaries/cif_core.dic dictionary named
'cif_core.dic' version 2.4.1 from 2010-06-29.

Automatic conversion script
Id: cif_fix_values 1715 2011-07-08 13:25:40Z adriana 
;
_cod_original_cell_volume 1079.2(19)
_cod_original_sg_symbol_H-M P2(1)/n
_cod_database_code 7017814

loop_
_symmetry_equiv_pos_as_xyz
'x, y, z'
'-x+1/2, y+1/2, -z+1/2'
'-x, -y, -z'
'x-1/2, -y-1/2, z-1/2'

loop_
_atom_site_label
_atom_site_type_symbol
_atom_site_fract_x
_atom_site_fract_y
_atom_site_fract_z
_atom_site_U_iso_or_equiv
_atom_site_adp_type
_atom_site_occupancy
_atom_site_symmetry_multiplicity
_atom_site_calc_flag
_atom_site_refinement_flags
Eu1 Eu 0.27899(7) 0.04318(2) 0.58579(7) 0.01562(15) Uani 1 1 d .
As1 As 0.24785(14) -0.10812(4) 0.47882(14) 0.0168(2) Uani 1 1 d .
O1W O 0.1459(9) 0.0431(3) 0.2528(9) 0.0231(15) Uani 1 1 d .
H1WA H 0.1274 0.0811 0.2138 0.035 Uiso 1 1 d R
H1WC H 0.0352 0.0233 0.2188 0.035 Uiso 1 1 d R
O1 O 0.0657(9) -0.0572(3) 0.4772(9) 0.0166(14) Uani 1 1 d .
O2 O 0.4507(9) -0.0614(3) 0.5375(9) 0.0170(14) Uani 1 1 d .
O3 O 0.2114(10) -0.1386(3) 0.2624(9) 0.0277(17) Uani 1 1 d .
H3A H 0.2684 -0.1162 0.2072 0.042 Uiso 1 1 calc R
O4 O 0.2157(10) -0.3466(3) 0.9083(10) 0.0280(17) Uani 1 1 d .
O5 O 0.2823(11) -0.4035(3) 0.6218(11) 0.0344(19) Uani 1 1 d .
O6 O 0.2609(18) -0.3478(4) 0.3816(12) 0.065(3) Uani 1 1 d .
O7 O 0.2759(9) -0.0274(3) 0.8440(9) 0.0207(15) Uani 1 1 d .
O8 O 0.4202(9) -0.0515(3) 1.1404(9) 0.0235(16) Uani 1 1 d .
N1 N 0.2665(14) -0.3523(4) 0.5443(12) 0.033(2) Uani 1 1 d .
C1 C 0.2484(14) -0.1820(4) 0.6229(13) 0.020(2) Uiso 1 1 d .
C2 C 0.2628(15) -0.2392(5) 0.5439(15) 0.031(3) Uani 1 1 d .
H2A H 0.2787 -0.2412 0.4281 0.037 Uiso 1 1 calc R
C3 C 0.2528(15) -0.2953(5) 0.6417(15) 0.025(2) Uani 1 1 d .
C4 C 0.2288(14) -0.2964(5) 0.8190(15) 0.024(2) Uani 1 1 d .
C5 C 0.2179(17) -0.2353(5) 0.8970(16) 0.034(3) Uani 1 1 d .
H5A H 0.2069 -0.2324 1.0146 0.041 Uiso 1 1 calc R
C6 C 0.2234(17) -0.1803(5) 0.7999(17) 0.036(3) Uani 1 1 d .
H6A H 0.2105 -0.1413 0.8518 0.043 Uiso 1 1 calc R
C7 C 0.4119(13) -0.0223(4) 0.9964(13) 0.017(2) Uani 1 1 d .

loop_
_atom_site_aniso_label
_atom_site_aniso_U_11
_atom_site_aniso_U_22
_atom_site_aniso_U_33
_atom_site_aniso_U_23
_atom_site_aniso_U_13
_atom_site_aniso_U_12
Eu1 0.0137(2) 0.0159(2) 0.0164(3) -0.0001(2) 0.00345(18) -0.00027(18)
As1 0.0152(5) 0.0123(4) 0.0234(6) 0.0008(4) 0.0071(4) -0.0009(4)
O1W 0.020(3) 0.027(4) 0.019(4) 0.002(3) 0.002(3) -0.004(3)
O1 0.014(3) 0.013(3) 0.024(4) -0.002(3) 0.007(3) 0.000(2)
O2 0.014(3) 0.019(3) 0.020(4) -0.001(3) 0.009(3) -0.002(3)
O3 0.030(4) 0.036(4) 0.022(4) -0.013(3) 0.015(3) -0.009(3)
O4 0.033(4) 0.015(3) 0.038(4) 0.006(3) 0.014(4) 0.005(3)
O5 0.045(5) 0.015(3) 0.044(5) 0.005(3) 0.014(4) -0.006(3)
O6 0.139(10) 0.028(5) 0.038(6) 0.005(4) 0.041(6) -0.001(5)
O7 0.016(3) 0.029(4) 0.013(3) 0.002(3) -0.002(3) -0.004(3)
O8 0.018(3) 0.031(4) 0.015(3) 0.004(3) -0.004(3) -0.010(3)
N1 0.042(6) 0.022(5) 0.029(6) -0.001(4) 0.003(5) 0.005(4)
C2 0.028(6) 0.028(6) 0.038(7) 0.008(5) 0.014(5) -0.003(5)
C3 0.026(6) 0.015(5) 0.035(6) -0.001(5) 0.011(5) 0.008(4)
C4 0.021(5) 0.021(5) 0.032(6) 0.000(5) 0.010(5) 0.000(4)
C5 0.044(7) 0.026(6) 0.038(7) 0.001(5) 0.020(6) 0.004(5)
C6 0.044(7) 0.023(6) 0.047(8) -0.004(5) 0.022(6) -0.003(5)
C7 0.013(4) 0.024(5) 0.015(5) -0.001(4) 0.005(4) 0.008(4)

loop_
_atom_type_symbol
_atom_type_description
_atom_type_scat_dispersion_real
_atom_type_scat_dispersion_imag
_atom_type_scat_source
C C 0.0033 0.0016 'International Tables Vol C Tables 4.2.6.8 and 6.1.1.4'
H H 0.0000 0.0000 'International Tables Vol C Tables 4.2.6.8 and 6.1.1.4'
N N 0.0061 0.0033 'International Tables Vol C Tables 4.2.6.8 and 6.1.1.4'
O O 0.0106 0.0060 'International Tables Vol C Tables 4.2.6.8 and 6.1.1.4'
As As 0.0499 2.0058 'International Tables Vol C Tables 4.2.6.8 and 6.1.1.4'
Eu Eu -0.1578 3.6682 'International Tables Vol C Tables 4.2.6.8 and 6.1.1.4'

loop_
_geom_angle_atom_site_label_1
_geom_angle_atom_site_label_2
_geom_angle_atom_site_label_3
_geom_angle
_geom_angle_site_symmetry_1
_geom_angle_site_symmetry_3
O4 Eu1 O1 83.5(2) 2_556 3_556
O4 Eu1 O2 80.7(2) 2_556 3_656
O1 Eu1 O2 142.8(2) 3_556 3_656
O4 Eu1 O1W 91.1(2) 2_556 .
O1 Eu1 O1W 75.7(2) 3_556 .
O2 Eu1 O1W 71.2(2) 3_656 .
O4 Eu1 O8 84.8(2) 2_556 3_657
O1 Eu1 O8 136.1(2) 3_556 3_657
O2 Eu1 O8 75.5(2) 3_656 3_657
O1W Eu1 O8 146.6(2) . 3_657
O4 Eu1 O7 126.1(2) 2_556 .
O1 Eu1 O7 88.2(2) 3_556 .
O2 Eu1 O7 128.0(2) 3_656 .
O1W Eu1 O7 137.8(2) . .
O8 Eu1 O7 65.7(2) 3_657 .
O4 Eu1 O1 146.3(2) 2_556 .
O1 Eu1 O1 64.9(2) 3_556 .
O2 Eu1 O1 117.2(2) 3_656 .
O1W Eu1 O1 70.7(2) . .
O8 Eu1 O1 126.0(2) 3_657 .
O7 Eu1 O1 67.2(2) . .
O4 Eu1 O2 147.8(2) 2_556 .
O1 Eu1 O2 125.3(2) 3_556 .
O2 Eu1 O2 67.5(2) 3_656 .
O1W Eu1 O2 83.8(2) . .
O8 Eu1 O2 82.4(2) 3_657 .
O7 Eu1 O2 74.1(2) . .
O1 Eu1 O2 60.4(2) . .
O4 Eu1 O5 64.3(2) 2_556 2_556
O1 Eu1 O5 71.6(2) 3_556 2_556
O2 Eu1 O5 128.5(2) 3_656 2_556
O1W Eu1 O5 140.7(2) . 2_556
O8 Eu1 O5 65.2(2) 3_657 2_556
O7 Eu1 O5 62.5(2) . 2_556
O1 Eu1 O5 112.6(2) . 2_556
O2 Eu1 O5 133.3(2) . 2_556
O4 Eu1 As1 167.31(18) 2_556 .
O1 Eu1 As1 95.10(14) 3_556 .
O2 Eu1 As1 93.18(15) 3_656 .
O1W Eu1 As1 76.35(16) . .
O8 Eu1 As1 104.58(16) 3_657 .
O7 Eu1 As1 66.33(16) . .
O1 Eu1 As1 30.15(13) . .
O2 Eu1 As1 30.34(13) . .
O5 Eu1 As1 127.22(16) 2_556 .
O4 Eu1 Eu1 116.91(18) 2_556 3_556
O1 Eu1 Eu1 34.23(15) 3_556 3_556
O2 Eu1 Eu1 137.15(16) 3_656 3_556
O1W Eu1 Eu1 69.84(15) . 3_556
O8 Eu1 Eu1 140.48(16) 3_657 3_556
O7 Eu1 Eu1 75.01(14) . 3_556
O1 Eu1 Eu1 30.71(13) . 3_556
O2 Eu1 Eu1 91.12(15) . 3_556
O5 Eu1 Eu1 93.50(17) 2_556 3_556
As1 Eu1 Eu1 60.86(4) . 3_556
O4 Eu1 Eu1 115.75(18) 2_556 3_656
O1 Eu1 Eu1 145.26(16) 3_556 3_656
O2 Eu1 Eu1 35.19(15) 3_656 3_656
O1W Eu1 Eu1 75.28(16) . 3_656
O8 Eu1 Eu1 76.84(18) 3_657 3_656
O7 Eu1 Eu1 100.70(16) . 3_656
O1 Eu1 Eu1 87.53(15) . 3_656
O2 Eu1 Eu1 32.33(13) . 3_656
O5 Eu1 Eu1 142.00(17) 2_556 3_656
As1 Eu1 Eu1 59.59(4) . 3_656
Eu1 Eu1 Eu1 115.89(7) 3_556 3_656
O1 As1 O2 102.2(3) . .
O1 As1 O3 110.7(3) . .
O2 As1 O3 109.4(3) . .
O1 As1 C1 112.9(4) . .
O2 As1 C1 118.7(4) . .
O3 As1 C1 102.9(4) . .
O1 As1 Eu1 50.8(2) . .
O2 As1 Eu1 51.5(2) . .
O3 As1 Eu1 125.6(2) . .
C1 As1 Eu1 131.4(3) . .
Eu1 O1W H1WA 109.5 . .
Eu1 O1W H1WC 109.5 . .
H1WA O1W H1WC 109.5 . .
As1 O1 Eu1 145.9(3) . 3_556
As1 O1 Eu1 99.1(3) . .
Eu1 O1 Eu1 115.1(2) 3_556 .
As1 O2 Eu1 134.5(3) . 3_656
As1 O2 Eu1 98.1(3) . .
Eu1 O2 Eu1 112.5(2) 3_656 .
As1 O3 H3A 109.5 . .
C4 O4 Eu1 146.5(7) . 2_546
N1 O5 Eu1 140.3(7) . 2_546
C7 O7 Eu1 119.4(6) . .
C7 O8 Eu1 120.1(6) . 3_657
O5 N1 O6 121.8(9) . .
O5 N1 C3 120.0(9) . .
O6 N1 C3 118.2(9) . .
C2 C1 C6 119.5(9) . .
C2 C1 As1 116.9(8) . .
C6 C1 As1 123.6(7) . .
C1 C2 C3 118.8(10) . .
C1 C2 H2A 120.6 . .
C3 C2 H2A 120.6 . .
C2 C3 C4 124.1(9) . .
C2 C3 N1 113.8(10) . .
C4 C3 N1 122.1(9) . .
O4 C4 C3 125.1(9) . .
O4 C4 C5 120.0(10) . .
C3 C4 C5 114.9(9) . .
C6 C5 C4 121.0(11) . .
C6 C5 H5A 119.5 . .
C4 C5 H5A 119.5 . .
C5 C6 C1 121.6(10) . .
C5 C6 H6A 119.2 . .
C1 C6 H6A 119.2 . .
O8 C7 O7 125.8(9) . .
O8 C7 C7 117.2(10) . 3_657
O7 C7 C7 117.0(10) . 3_657

loop_
_geom_bond_atom_site_label_1
_geom_bond_atom_site_label_2
_geom_bond_distance
_geom_bond_site_symmetry_2
Eu1 O4 2.326(7) 2_556
Eu1 O1 2.340(6) 3_556
Eu1 O2 2.411(6) 3_656
Eu1 O1W 2.421(7) .
Eu1 O8 2.469(6) 3_657
Eu1 O7 2.481(7) .
Eu1 O1 2.577(6) .
Eu1 O2 2.598(6) .
Eu1 O5 2.661(8) 2_556
Eu1 As1 3.285(3) .
Eu1 Eu1 4.150(4) 3_556
Eu1 Eu1 4.165(3) 3_656
As1 O1 1.671(6) .
As1 O2 1.676(6) .
As1 O3 1.719(7) .
As1 C1 1.908(10) .
O1W H1WA 0.8499 .
O1W H1WC 0.8500 .
O1 Eu1 2.340(6) 3_556
O2 Eu1 2.411(6) 3_656
O3 H3A 0.8200 .
O4 C4 1.278(12) .
O4 Eu1 2.326(7) 2_546
O5 N1 1.219(11) .
O5 Eu1 2.661(8) 2_546
O6 N1 1.237(12) .
O7 C7 1.257(11) .
O8 C7 1.248(11) .
O8 Eu1 2.469(6) 3_657
N1 C3 1.434(13) .
C1 C2 1.368(14) .
C1 C6 1.422(15) .
C2 C3 1.414(14) .
C2 H2A 0.9300 .
C3 C4 1.421(15) .
C4 C5 1.434(14) .
C5 C6 1.384(15) .
C5 H5A 0.9300 .
C6 H6A 0.9300 .
C7 C7 1.544(18) 3_657
